data_1549746
loop_
_publ_author_name
'Png, Zhuang Mao'
'Cabrera-Pardo, Jaime R'
'Peir\'o Cadah\'ia, Jorge'
'Gaunt, Matthew J.'

_publ_section_title
;
 Diastereoselective C-H carbonylative annulation of aliphatic amines: a
 rapid route to functionalized \g-lactams.
;
_journal_issue 39
_journal_name_full 'Chemical science'
_journal_page_first 7628
_journal_page_last 7633
_journal_paper_doi 10.1039/c8sc02855a
_journal_volume 9
_journal_year 2018
_chemical_formula_moiety 'C34 H60 F4 N2 O8 Pd3, 2.25(C H2 Cl2)'
_chemical_formula_sum 'C36.25 H64.5 Cl4.5 F4 N2 O8 Pd3'
_chemical_formula_weight 1211.12
_space_group_crystal_system triclinic
_space_group_IT_number 2
_space_group_name_Hall '-P 1'
_space_group_name_H-M_alt 'P -1'
_symmetry_space_group_name_Hall '-P 1'
_symmetry_space_group_name_H-M 'P -1'
_atom_sites_solution_hydrogens mixed
_audit_creation_method SHELXL-2014/7
_audit_update_record
;
2018-06-20 deposited with the CCDC.
2018-07-23 downloaded from the CCDC.
;
_cell_angle_alpha 84.9399(13)
_cell_angle_beta 77.9747(13)
_cell_angle_gamma 68.7283(13)
_cell_formula_units_Z 2
_cell_length_a 11.8915(4)
_cell_length_b 14.4371(5)
_cell_length_c 15.9414(6)
_cell_measurement_reflns_used 9872
_cell_measurement_temperature 180(2)
_cell_measurement_theta_max 67.53
_cell_measurement_theta_min 3.29
_cell_volume 2494.14(15)
_computing_cell_refinement 'SAINT (Bruker, 2014)'
_computing_data_collection 'APEX2 (Bruker, 2014)'
_computing_data_reduction SAINT
_computing_molecular_graphics 'Mercury (Macrae et al., 2008)'
_computing_publication_material SHELXL
_computing_structure_refinement 'SHELXL (Sheldrick, 2015)'
_computing_structure_solution 'SHELXT (Sheldrick, 2015)'
_diffrn_ambient_temperature 180(2)
_diffrn_measured_fraction_theta_full 0.980
_diffrn_measured_fraction_theta_max 0.980
_diffrn_measurement_device_type 'Bruker D8-QUEST PHOTON-100'
_diffrn_measurement_method '\w and \f-scans'
_diffrn_radiation_type CuK\a
_diffrn_radiation_wavelength 1.54178
_diffrn_reflns_av_R_equivalents 0.0314
_diffrn_reflns_av_unetI/netI 0.0288
_diffrn_reflns_Laue_measured_fraction_full 0.980
_diffrn_reflns_Laue_measured_fraction_max 0.980
_diffrn_reflns_limit_h_max 14
_diffrn_reflns_limit_h_min -14
_diffrn_reflns_limit_k_max 17
_diffrn_reflns_limit_k_min -17
_diffrn_reflns_limit_l_max 19
_diffrn_reflns_limit_l_min -18
_diffrn_reflns_number 27628
_diffrn_reflns_point_group_measured_fraction_full 0.980
_diffrn_reflns_point_group_measured_fraction_max 0.980
_diffrn_reflns_theta_full 67.527
_diffrn_reflns_theta_max 67.527
_diffrn_reflns_theta_min 2.834
_diffrn_source 'Incoatec I\mS Cu microsource'
_exptl_absorpt_coefficient_mu 11.367
_exptl_absorpt_correction_T_max 0.7528
_exptl_absorpt_correction_T_min 0.5917
_exptl_absorpt_correction_type multi-scan
_exptl_absorpt_process_details 'SADABS (Bruker, 2014)'
_exptl_crystal_colour colourless
_exptl_crystal_density_diffrn 1.613
_exptl_crystal_description block
_exptl_crystal_F_000 1221
_exptl_crystal_size_max 0.100
_exptl_crystal_size_mid 0.050
_exptl_crystal_size_min 0.050
_refine_diff_density_max 1.398
_refine_diff_density_min -0.913
_refine_diff_density_rms 0.087
_refine_ls_extinction_method none
_refine_ls_goodness_of_fit_ref 1.024
_refine_ls_hydrogen_treatment constr
_refine_ls_matrix_type full
_refine_ls_number_parameters 537
_refine_ls_number_reflns 8826
_refine_ls_number_restraints 2
_refine_ls_restrained_S_all 1.027
_refine_ls_R_factor_all 0.0397
_refine_ls_R_factor_gt 0.0322
_refine_ls_shift/su_max 0.033
_refine_ls_shift/su_mean 0.000
_refine_ls_structure_factor_coef Fsqd
_refine_ls_weighting_details 'w=1/[\s^2^(Fo^2^)+(0.0332P)^2^+5.5788P] where P=(Fo^2^+2Fc^2^)/3'
_refine_ls_weighting_scheme calc
_refine_ls_wR_factor_gt 0.0776
_refine_ls_wR_factor_ref 0.0816
_reflns_Friedel_coverage 0.000
_reflns_number_gt 7492
_reflns_number_total 8826
_reflns_threshold_expression 'I > 2\s(I)'
_cod_data_source_file c8sc02855a2.cif
_cod_data_source_block MG_B1_0024
_cod_depositor_comments 'Adding full bibliography for 1549745--1549747.cif.'
_cod_original_formula_sum 'C36.25 H64.50 Cl4.50 F4 N2 O8 Pd3'
_cod_database_code 1549746
_cambridge_user_name 'Png Zhuang Mao'
_cambridge_user_crsid zmp21
_cambridge_supervisor_name 'Matthew Gaunt'
_cambridge_supervisor_crsid mjg32
_cambridge_crystallographer_name 'Andrew Bond'
_cambridge_crystallographer_crsid adb29
_cambridge_sample_id ZM17-1133A
_cambridge_data_id MG_B1_0024
_shelx_space_group_comment
;
The symmetry employed for this shelxl refinement is uniquely defined
by the following loop, which should always be used as a source of
symmetry information in preference to the above space-group names.
They are only intended as comments.
;
_shelx_estimated_absorpt_t_min 0.396
_shelx_estimated_absorpt_t_max 0.600

loop_
_space_group_symop_operation_xyz
'x, y, z'
'-x, -y, -z'

loop_
_atom_site_label
_atom_site_type_symbol
_atom_site_fract_x
_atom_site_fract_y
_atom_site_fract_z
_atom_site_U_iso_or_equiv
_atom_site_adp_type
_atom_site_occupancy
_atom_site_site_symmetry_order
_atom_site_calc_flag
_atom_site_refinement_flags_posn
_atom_site_refinement_flags_adp
_atom_site_refinement_flags_occupancy
Pd1 Pd 0.65499(2) 0.32995(2) 0.76840(2) 0.02498(8) Uani 1 1 d . . .
Pd2 Pd 0.64778(2) 0.51933(2) 0.70267(2) 0.02092(7) Uani 1 1 d . . .
Pd3 Pd 0.64419(2) 0.70609(2) 0.62909(2) 0.02355(7) Uani 1 1 d . . .
O1 O 0.4660(3) 0.4025(2) 0.79338(19) 0.0384(7) Uani 1 1 d . . .
O2 O 0.4647(2) 0.5511(2) 0.73602(18) 0.0330(6) Uani 1 1 d . . .
O3 O 0.6595(3) 0.4063(2) 0.88050(16) 0.0336(6) Uani 1 1 d . . .
O4 O 0.6497(3) 0.5546(2) 0.82145(16) 0.0328(6) Uani 1 1 d . . .
O5 O 0.8330(2) 0.47743(19) 0.67302(17) 0.0298(6) Uani 1 1 d . . .
O6 O 0.8396(2) 0.62772(19) 0.63014(17) 0.0309(6) Uani 1 1 d . . .
O7 O 0.6425(2) 0.49126(19) 0.58216(16) 0.0286(6) Uani 1 1 d . . .
O8 O 0.6659(3) 0.6308(2) 0.51851(16) 0.0357(7) Uani 1 1 d . . .
F1 F 1.0639(3) 0.1255(3) 1.01422(18) 0.0646(9) Uani 1 1 d . . .
F2 F 0.8911(3) 0.2508(2) 1.01270(17) 0.0620(8) Uani 1 1 d . . .
F3 F 0.9961(2) 0.8064(2) 0.6825(2) 0.0632(9) Uani 1 1 d . . .
F4 F 0.9658(3) 0.9325(2) 0.7616(2) 0.0643(9) Uani 1 1 d . . .
N1 N 0.8429(3) 0.2615(2) 0.72712(18) 0.0259(7) Uani 1 1 d . . .
H1 H 0.8720 0.3174 0.7046 0.031 Uiso 1 1 calc R U .
N2 N 0.5999(3) 0.7803(2) 0.74403(19) 0.0230(6) Uani 1 1 d . . .
H2 H 0.6077 0.7271 0.7894 0.028 Uiso 1 1 calc R U .
C1 C 0.6473(4) 0.2580(3) 0.6708(3) 0.0377(10) Uani 1 1 d . . .
H1A H 0.6387 0.1937 0.6910 0.045 Uiso 1 1 calc R U .
H1B H 0.5751 0.2978 0.6452 0.045 Uiso 1 1 calc R U .
C2 C 0.7644(4) 0.2404(3) 0.6043(3) 0.0351(9) Uani 1 1 d . . .
H2A H 0.7642 0.3066 0.5797 0.042 Uiso 1 1 calc R U .
C3 C 0.7686(5) 0.1776(4) 0.5307(3) 0.0546(13) Uani 1 1 d . . .
H3A H 0.6911 0.2057 0.5096 0.082 Uiso 1 1 calc R U .
H3B H 0.7805 0.1093 0.5512 0.082 Uiso 1 1 calc R U .
H3C H 0.8368 0.1776 0.4841 0.082 Uiso 1 1 calc R U .
C4 C 0.8730(4) 0.1971(3) 0.6503(2) 0.0282(8) Uani 1 1 d . . .
H4A H 0.8748 0.1297 0.6725 0.034 Uiso 1 1 calc R U .
C5 C 1.0024(4) 0.1845(3) 0.5978(2) 0.0358(9) Uani 1 1 d . . .
H5A H 1.0526 0.1872 0.6400 0.043 Uiso 1 1 calc R U .
C6 C 1.0046(5) 0.2687(4) 0.5329(3) 0.0546(14) Uani 1 1 d . . .
H6A H 1.0899 0.2637 0.5108 0.082 Uiso 1 1 calc R U .
H6B H 0.9587 0.3328 0.5610 0.082 Uiso 1 1 calc R U .
H6C H 0.9667 0.2634 0.4854 0.082 Uiso 1 1 calc R U .
C7 C 1.0664(5) 0.0833(4) 0.5561(3) 0.0499(12) Uani 1 1 d . . .
H7A H 1.1504 0.0767 0.5280 0.075 Uiso 1 1 calc R U .
H7B H 1.0212 0.0770 0.5133 0.075 Uiso 1 1 calc R U .
H7C H 1.0688 0.0310 0.6000 0.075 Uiso 1 1 calc R U .
C8 C 0.9192(3) 0.2112(3) 0.7931(2) 0.0255(8) Uani 1 1 d . . .
H8A H 0.9926 0.1558 0.7646 0.031 Uiso 1 1 calc R U .
C9 C 0.8489(4) 0.1664(3) 0.8658(2) 0.0295(8) Uani 1 1 d . . .
H9A H 0.8206 0.1193 0.8422 0.035 Uiso 1 1 calc R U .
H9B H 0.7756 0.2198 0.8953 0.035 Uiso 1 1 calc R U .
C10 C 0.9313(4) 0.1119(3) 0.9299(3) 0.0386(10) Uani 1 1 d . . .
H10A H 0.8829 0.0878 0.9792 0.046 Uiso 1 1 calc R U .
H10B H 0.9991 0.0536 0.9021 0.046 Uiso 1 1 calc R U .
C11 C 0.9831(4) 0.1790(4) 0.9606(3) 0.0439(11) Uani 1 1 d . . .
C12 C 1.0472(4) 0.2299(4) 0.8919(3) 0.0427(11) Uani 1 1 d . . .
H12A H 1.1237 0.1802 0.8616 0.051 Uiso 1 1 calc R U .
H12B H 1.0698 0.2787 0.9181 0.051 Uiso 1 1 calc R U .
C13 C 0.9646(4) 0.2832(3) 0.8275(3) 0.0343(9) Uani 1 1 d . . .
H13A H 0.8935 0.3391 0.8559 0.041 Uiso 1 1 calc R U .
H13B H 1.0112 0.3107 0.7795 0.041 Uiso 1 1 calc R U .
C14 C 0.4688(4) 0.7796(3) 0.6260(3) 0.0379(10) Uani 1 1 d . . .
H14A H 0.4595 0.8426 0.5931 0.045 Uiso 1 1 calc R U .
H14B H 0.4362 0.7394 0.5975 0.045 Uiso 1 1 calc R U .
C15 C 0.3980(4) 0.8016(3) 0.7174(3) 0.0363(9) Uani 1 1 d . . .
H15A H 0.3998 0.7371 0.7467 0.044 Uiso 1 1 calc R U .
C16 C 0.2635(4) 0.8666(4) 0.7177(4) 0.0602(15) Uani 1 1 d . . .
H16A H 0.2168 0.8731 0.7766 0.090 Uiso 1 1 calc R U .
H16B H 0.2285 0.8358 0.6825 0.090 Uiso 1 1 calc R U .
H16C H 0.2590 0.9326 0.6940 0.090 Uiso 1 1 calc R U .
C17 C 0.4664(3) 0.8470(3) 0.7626(3) 0.0303(8) Uani 1 1 d . . .
H17A H 0.4604 0.9131 0.7349 0.036 Uiso 1 1 calc R U .
C18 C 0.4202(4) 0.8635(3) 0.8598(3) 0.0378(10) Uani 1 1 d . . .
H18A H 0.4909 0.8661 0.8830 0.045 Uiso 1 1 calc R U .
C19 C 0.3862(5) 0.7781(4) 0.9073(3) 0.0531(13) Uani 1 1 d . . .
H19A H 0.3706 0.7881 0.9693 0.080 Uiso 1 1 calc R U .
H19B H 0.4540 0.7152 0.8923 0.080 Uiso 1 1 calc R U .
H19C H 0.3121 0.7763 0.8909 0.080 Uiso 1 1 calc R U .
C20 C 0.3162(5) 0.9646(4) 0.8802(4) 0.0581(14) Uani 1 1 d . . .
H20A H 0.2971 0.9755 0.9421 0.087 Uiso 1 1 calc R U .
H20B H 0.2428 0.9649 0.8612 0.087 Uiso 1 1 calc R U .
H20C H 0.3424 1.0177 0.8502 0.087 Uiso 1 1 calc R U .
C21 C 0.6836(3) 0.8318(3) 0.7578(2) 0.0248(8) Uani 1 1 d . . .
H21A H 0.6349 0.8866 0.7993 0.030 Uiso 1 1 calc R U .
C22 C 0.7314(4) 0.8783(3) 0.6753(3) 0.0333(9) Uani 1 1 d . . .
H22A H 0.6615 0.9232 0.6498 0.040 Uiso 1 1 calc R U .
H22B H 0.7831 0.8256 0.6335 0.040 Uiso 1 1 calc R U .
C23 C 0.8070(4) 0.9368(3) 0.6942(3) 0.0412(10) Uani 1 1 d . . .
H23A H 0.8434 0.9623 0.6397 0.049 Uiso 1 1 calc R U .
H23B H 0.7525 0.9946 0.7301 0.049 Uiso 1 1 calc R U .
C24 C 0.9068(4) 0.8742(4) 0.7395(3) 0.0441(11) Uani 1 1 d . . .
C25 C 0.8668(4) 0.8194(4) 0.8173(3) 0.0430(11) Uani 1 1 d . . .
H25A H 0.8173 0.8674 0.8634 0.052 Uiso 1 1 calc R U .
H25B H 0.9401 0.7727 0.8382 0.052 Uiso 1 1 calc R U .
C26 C 0.7903(4) 0.7615(3) 0.7971(3) 0.0349(9) Uani 1 1 d . . .
H26A H 0.8425 0.7076 0.7566 0.042 Uiso 1 1 calc R U .
H26B H 0.7585 0.7310 0.8505 0.042 Uiso 1 1 calc R U .
C27 C 0.4137(3) 0.4915(3) 0.7739(2) 0.0303(9) Uani 1 1 d . . .
C28 C 0.2758(4) 0.5352(4) 0.7983(3) 0.0444(11) Uani 1 1 d . . .
H28A H 0.2420 0.4818 0.8049 0.067 Uiso 1 1 calc R U .
H28B H 0.2430 0.5817 0.7533 0.067 Uiso 1 1 calc R U .
H28C H 0.2526 0.5705 0.8525 0.067 Uiso 1 1 calc R U .
C29 C 0.6526(3) 0.4934(3) 0.8840(2) 0.0289(8) Uani 1 1 d . . .
C30 C 0.6479(5) 0.5329(4) 0.9700(3) 0.0501(12) Uani 1 1 d . . .
H30A H 0.6938 0.4785 1.0048 0.075 Uiso 1 1 calc R U .
H30B H 0.5622 0.5611 0.9996 0.075 Uiso 1 1 calc R U .
H30C H 0.6847 0.5846 0.9613 0.075 Uiso 1 1 calc R U .
C31 C 0.8889(3) 0.5381(3) 0.6456(2) 0.0270(8) Uani 1 1 d . . .
C32 C 1.0262(4) 0.4952(4) 0.6325(3) 0.0481(12) Uani 1 1 d . . .
H32A H 1.0609 0.4962 0.5712 0.072 Uiso 1 1 calc R U .
H32B H 1.0519 0.4266 0.6543 0.072 Uiso 1 1 calc R U .
H32C H 1.0556 0.5349 0.6635 0.072 Uiso 1 1 calc R U .
C33 C 0.6548(3) 0.5480(3) 0.5179(2) 0.0263(8) Uani 1 1 d . . .
C34 C 0.6531(4) 0.5111(3) 0.4330(3) 0.0379(10) Uani 1 1 d . . .
H34A H 0.6904 0.5459 0.3864 0.057 Uiso 1 1 calc R U .
H34B H 0.5680 0.5237 0.4281 0.057 Uiso 1 1 calc R U .
H34C H 0.6998 0.4395 0.4292 0.057 Uiso 1 1 calc R U .
C100 C 0.4686(5) 0.2021(4) 0.8929(4) 0.0639(15) Uani 1 1 d . . .
H101 H 0.4528 0.2202 0.8340 0.077 Uiso 1 1 calc R U .
H102 H 0.5079 0.2462 0.9087 0.077 Uiso 1 1 calc R U .
Cl1 Cl 0.32930(13) 0.21970(13) 0.96391(11) 0.0783(5) Uani 1 1 d . . .
Cl2 Cl 0.56739(15) 0.07914(12) 0.89544(13) 0.0878(5) Uani 1 1 d . . .
C101 C 0.6225(8) 0.8064(6) 0.3893(5) 0.099(3) Uani 1 1 d . . .
H103 H 0.5413 0.7993 0.3961 0.119 Uiso 1 1 calc R U .
H104 H 0.6642 0.7646 0.4344 0.119 Uiso 1 1 calc R U .
Cl3 Cl 0.7075(2) 0.7593(2) 0.29090(14) 0.1309(9) Uani 1 1 d . . .
Cl4 Cl 0.5993(4) 0.9245(2) 0.4073(2) 0.1862(15) Uani 1 1 d . . .
C103 C 0.949(3) 0.494(4) 1.0140(13) 0.142(16) Uiso 0.25 1 d D . P
H105 H 0.9273 0.4362 1.0134 0.170 Uiso 0.25 1 d R U P
H106 H 0.8745 0.5465 1.0377 0.170 Uiso 0.25 1 d R U P
Cl5 Cl 0.9726(3) 0.5276(4) 0.9107(5) 0.163(3) Uani 0.5 1 d D . P

loop_
_atom_site_aniso_label
_atom_site_aniso_U_11
_atom_site_aniso_U_22
_atom_site_aniso_U_33
_atom_site_aniso_U_23
_atom_site_aniso_U_13
_atom_site_aniso_U_12
Pd1 0.02564(15) 0.02485(14) 0.02476(14) 0.00410(10) -0.00423(11) -0.01062(11)
Pd2 0.02267(14) 0.02260(13) 0.01873(13) 0.00211(9) -0.00431(9) -0.00979(10)
Pd3 0.02852(15) 0.02267(14) 0.02026(14) 0.00179(10) -0.00529(10) -0.01010(11)
O1 0.0289(15) 0.0379(17) 0.0477(18) 0.0055(13) -0.0019(13) -0.0155(13)
O2 0.0251(14) 0.0346(15) 0.0368(15) 0.0030(12) -0.0036(11) -0.0097(12)
O3 0.0420(16) 0.0338(16) 0.0195(13) 0.0012(11) -0.0045(11) -0.0079(13)
O4 0.0445(16) 0.0367(15) 0.0226(14) -0.0014(11) -0.0083(12) -0.0193(13)
O5 0.0232(13) 0.0273(14) 0.0382(15) 0.0041(11) -0.0056(11) -0.0092(11)
O6 0.0260(14) 0.0259(14) 0.0393(15) -0.0013(11) 0.0021(11) -0.0118(11)
O7 0.0366(15) 0.0311(14) 0.0221(13) -0.0003(11) -0.0060(11) -0.0165(12)
O8 0.0579(19) 0.0354(16) 0.0182(13) 0.0023(11) -0.0061(12) -0.0228(14)
F1 0.0627(19) 0.093(2) 0.0397(15) 0.0135(15) -0.0332(14) -0.0199(17)
F2 0.0576(18) 0.084(2) 0.0362(15) -0.0200(14) -0.0042(13) -0.0139(16)
F3 0.0325(14) 0.086(2) 0.0674(19) -0.0345(17) 0.0121(13) -0.0204(14)
F4 0.0501(17) 0.086(2) 0.076(2) -0.0247(17) -0.0039(15) -0.0456(17)
N1 0.0313(17) 0.0282(16) 0.0187(15) 0.0006(12) -0.0053(12) -0.0111(14)
N2 0.0196(15) 0.0249(16) 0.0240(15) -0.0003(12) -0.0030(12) -0.0078(12)
C1 0.042(2) 0.033(2) 0.045(3) -0.0016(18) -0.019(2) -0.0148(19)
C2 0.045(2) 0.030(2) 0.031(2) -0.0008(16) -0.0138(18) -0.0099(18)
C3 0.067(3) 0.053(3) 0.044(3) -0.011(2) -0.029(2) -0.009(3)
C4 0.037(2) 0.0255(19) 0.0211(18) -0.0024(14) -0.0067(15) -0.0083(16)
C5 0.044(2) 0.039(2) 0.0220(19) -0.0049(16) 0.0030(17) -0.0159(19)
C6 0.078(4) 0.050(3) 0.035(2) -0.007(2) 0.013(2) -0.033(3)
C7 0.047(3) 0.047(3) 0.045(3) -0.011(2) 0.002(2) -0.009(2)
C8 0.0259(19) 0.029(2) 0.0204(18) 0.0022(14) -0.0055(14) -0.0077(16)
C9 0.033(2) 0.034(2) 0.0228(19) 0.0079(15) -0.0072(16) -0.0141(17)
C10 0.039(2) 0.043(2) 0.030(2) 0.0119(18) -0.0094(18) -0.011(2)
C11 0.040(2) 0.061(3) 0.025(2) -0.0001(19) -0.0127(18) -0.007(2)
C12 0.038(2) 0.053(3) 0.045(3) -0.004(2) -0.017(2) -0.020(2)
C13 0.032(2) 0.038(2) 0.039(2) 0.0029(18) -0.0098(17) -0.0188(18)
C14 0.037(2) 0.038(2) 0.039(2) 0.0030(18) -0.0184(19) -0.0088(19)
C15 0.025(2) 0.039(2) 0.044(2) -0.0043(19) -0.0115(18) -0.0068(18)
C16 0.029(2) 0.068(4) 0.077(4) -0.011(3) -0.021(2) -0.002(2)
C17 0.0209(19) 0.030(2) 0.036(2) 0.0009(16) -0.0024(16) -0.0057(16)
C18 0.025(2) 0.045(3) 0.039(2) -0.0093(19) 0.0016(17) -0.0095(18)
C19 0.041(3) 0.064(3) 0.041(3) 0.003(2) 0.007(2) -0.013(2)
C20 0.043(3) 0.054(3) 0.063(3) -0.022(3) 0.007(2) -0.005(2)
C21 0.0243(18) 0.0265(19) 0.0249(18) -0.0048(14) -0.0027(14) -0.0106(15)
C22 0.037(2) 0.035(2) 0.033(2) 0.0036(17) -0.0063(17) -0.0193(18)
C23 0.044(3) 0.049(3) 0.036(2) -0.0045(19) 0.0019(19) -0.028(2)
C24 0.030(2) 0.058(3) 0.049(3) -0.023(2) 0.0048(19) -0.024(2)
C25 0.037(2) 0.055(3) 0.043(3) -0.008(2) -0.015(2) -0.017(2)
C26 0.035(2) 0.043(2) 0.031(2) 0.0021(17) -0.0128(17) -0.0147(19)
C27 0.026(2) 0.042(2) 0.0237(19) -0.0042(16) -0.0045(15) -0.0121(18)
C28 0.024(2) 0.064(3) 0.042(3) -0.005(2) -0.0015(18) -0.013(2)
C29 0.0243(19) 0.041(2) 0.0196(18) -0.0015(16) -0.0052(14) -0.0083(17)
C30 0.069(3) 0.061(3) 0.025(2) -0.006(2) -0.014(2) -0.025(3)
C31 0.0251(19) 0.033(2) 0.0254(19) -0.0035(15) -0.0025(15) -0.0130(17)
C32 0.025(2) 0.046(3) 0.072(3) 0.004(2) -0.008(2) -0.013(2)
C33 0.0238(19) 0.032(2) 0.0226(19) -0.0015(15) -0.0051(14) -0.0089(16)
C34 0.043(2) 0.055(3) 0.023(2) -0.0060(18) -0.0078(17) -0.024(2)
C100 0.059(3) 0.071(4) 0.059(3) 0.005(3) 0.001(3) -0.027(3)
Cl1 0.0511(8) 0.0966(12) 0.0840(11) -0.0344(9) 0.0115(7) -0.0281(8)
Cl2 0.0676(10) 0.0606(9) 0.1254(15) -0.0243(9) 0.0098(9) -0.0215(8)
C101 0.138(7) 0.085(5) 0.075(5) 0.019(4) 0.000(5) -0.056(5)
Cl3 0.1037(16) 0.184(3) 0.0774(13) 0.0085(14) 0.0075(11) -0.0341(16)
Cl4 0.277(4) 0.0808(16) 0.198(3) 0.0329(18) -0.047(3) -0.067(2)
Cl5 0.046(2) 0.121(4) 0.284(7) 0.083(4) 0.005(3) -0.025(2)

loop_
_atom_type_symbol
_atom_type_description
_atom_type_scat_dispersion_real
_atom_type_scat_dispersion_imag
_atom_type_scat_source
C C 0.0181 0.0091 'International Tables Vol C Tables 4.2.6.8 and 6.1.1.4'
H H 0.0000 0.0000 'International Tables Vol C Tables 4.2.6.8 and 6.1.1.4'
N N 0.0311 0.0180 'International Tables Vol C Tables 4.2.6.8 and 6.1.1.4'
O O 0.0492 0.0322 'International Tables Vol C Tables 4.2.6.8 and 6.1.1.4'
F F 0.0727 0.0534 'International Tables Vol C Tables 4.2.6.8 and 6.1.1.4'
Pd Pd 0.1215 3.9337 'International Tables Vol C Tables 4.2.6.8 and 6.1.1.4'
Cl Cl 0.3639 0.7018 'International Tables Vol C Tables 4.2.6.8 and 6.1.1.4'

loop_
_geom_angle_atom_site_label_1
_geom_angle_atom_site_label_2
_geom_angle_atom_site_label_3
_geom_angle
_geom_angle_site_symmetry_1
_geom_angle_site_symmetry_3
C1 Pd1 O1 92.08(15) . .
C1 Pd1 N1 82.72(15) . .
O1 Pd1 N1 172.72(12) . .
C1 Pd1 O3 177.60(15) . .
O1 Pd1 O3 87.01(11) . .
N1 Pd1 O3 98.39(11) . .
C1 Pd1 Pd2 105.49(13) . .
O1 Pd1 Pd2 81.54(8) . .
N1 Pd1 Pd2 94.90(9) . .
O3 Pd1 Pd2 76.57(7) . .
O4 Pd2 O7 177.14(11) . .
O4 Pd2 O2 89.49(11) . .
O7 Pd2 O2 89.92(11) . .
O4 Pd2 O5 90.09(11) . .
O7 Pd2 O5 90.71(11) . .
O2 Pd2 O5 175.81(11) . .
O4 Pd2 Pd1 87.81(8) . .
O7 Pd2 Pd1 94.88(7) . .
O2 Pd2 Pd1 82.55(8) . .
O5 Pd2 Pd1 93.27(7) . .
O4 Pd2 Pd3 94.62(8) . .
O7 Pd2 Pd3 82.70(7) . .
O2 Pd2 Pd3 98.29(8) . .
O5 Pd2 Pd3 85.91(7) . .
Pd1 Pd2 Pd3 177.427(12) . .
C14 Pd3 O8 91.15(15) . .
C14 Pd3 N2 82.89(15) . .
O8 Pd3 N2 172.60(11) . .
C14 Pd3 O6 178.45(15) . .
O8 Pd3 O6 88.74(11) . .
N2 Pd3 O6 97.35(11) . .
C14 Pd3 Pd2 103.86(13) . .
O8 Pd3 Pd2 80.61(7) . .
N2 Pd3 Pd2 96.53(8) . .
O6 Pd3 Pd2 77.65(7) . .
C27 O1 Pd1 123.9(3) . .
C27 O2 Pd2 125.0(3) . .
C29 O3 Pd1 127.3(2) . .
C29 O4 Pd2 122.0(3) . .
C31 O5 Pd2 123.2(2) . .
C31 O6 Pd3 126.1(2) . .
C33 O7 Pd2 124.2(2) . .
C33 O8 Pd3 124.2(2) . .
C8 N1 C4 112.1(3) . .
C8 N1 Pd1 117.9(2) . .
C4 N1 Pd1 112.3(2) . .
C8 N1 H1 104.3 . .
C4 N1 H1 104.3 . .
Pd1 N1 H1 104.3 . .
C21 N2 C17 112.1(3) . .
C21 N2 Pd3 117.1(2) . .
C17 N2 Pd3 111.6(2) . .
C21 N2 H2 104.9 . .
C17 N2 H2 104.9 . .
Pd3 N2 H2 104.9 . .
C2 C1 Pd1 108.9(3) . .
C2 C1 H1A 109.9 . .
Pd1 C1 H1A 109.9 . .
C2 C1 H1B 109.9 . .
Pd1 C1 H1B 109.9 . .
H1A C1 H1B 108.3 . .
C1 C2 C4 108.0(3) . .
C1 C2 C3 111.3(4) . .
C4 C2 C3 114.6(4) . .
C1 C2 H2A 107.6 . .
C4 C2 H2A 107.6 . .
C3 C2 H2A 107.6 . .
C2 C3 H3A 109.5 . .
C2 C3 H3B 109.5 . .
H3A C3 H3B 109.5 . .
C2 C3 H3C 109.5 . .
H3A C3 H3C 109.5 . .
H3B C3 H3C 109.5 . .
N1 C4 C2 106.1(3) . .
N1 C4 C5 111.0(3) . .
C2 C4 C5 117.8(3) . .
N1 C4 H4A 107.1 . .
C2 C4 H4A 107.1 . .
C5 C4 H4A 107.1 . .
C7 C5 C6 111.5(4) . .
C7 C5 C4 112.5(4) . .
C6 C5 C4 113.8(4) . .
C7 C5 H5A 106.1 . .
C6 C5 H5A 106.1 . .
C4 C5 H5A 106.1 . .
C5 C6 H6A 109.5 . .
C5 C6 H6B 109.5 . .
H6A C6 H6B 109.5 . .
C5 C6 H6C 109.5 . .
H6A C6 H6C 109.5 . .
H6B C6 H6C 109.5 . .
C5 C7 H7A 109.5 . .
C5 C7 H7B 109.5 . .
H7A C7 H7B 109.5 . .
C5 C7 H7C 109.5 . .
H7A C7 H7C 109.5 . .
H7B C7 H7C 109.5 . .
N1 C8 C13 110.4(3) . .
N1 C8 C9 111.6(3) . .
C13 C8 C9 110.8(3) . .
N1 C8 H8A 108.0 . .
C13 C8 H8A 108.0 . .
C9 C8 H8A 108.0 . .
C8 C9 C10 110.1(3) . .
C8 C9 H9A 109.6 . .
C10 C9 H9A 109.6 . .
C8 C9 H9B 109.6 . .
C10 C9 H9B 109.6 . .
H9A C9 H9B 108.1 . .
C11 C10 C9 110.6(4) . .
C11 C10 H10A 109.5 . .
C9 C10 H10A 109.5 . .
C11 C10 H10B 109.5 . .
C9 C10 H10B 109.5 . .
H10A C10 H10B 108.1 . .
F2 C11 F1 104.5(3) . .
F2 C11 C10 109.8(4) . .
F1 C11 C10 109.1(4) . .
F2 C11 C12 108.4(4) . .
F1 C11 C12 109.2(4) . .
C10 C11 C12 115.3(4) . .
C11 C12 C13 110.8(4) . .
C11 C12 H12A 109.5 . .
C13 C12 H12A 109.5 . .
C11 C12 H12B 109.5 . .
C13 C12 H12B 109.5 . .
H12A C12 H12B 108.1 . .
C8 C13 C12 110.1(3) . .
C8 C13 H13A 109.6 . .
C12 C13 H13A 109.6 . .
C8 C13 H13B 109.6 . .
C12 C13 H13B 109.6 . .
H13A C13 H13B 108.2 . .
C15 C14 Pd3 108.8(3) . .
C15 C14 H14A 109.9 . .
Pd3 C14 H14A 109.9 . .
C15 C14 H14B 109.9 . .
Pd3 C14 H14B 109.9 . .
H14A C14 H14B 108.3 . .
C14 C15 C17 107.3(3) . .
C14 C15 C16 110.5(4) . .
C17 C15 C16 114.4(4) . .
C14 C15 H15A 108.1 . .
C17 C15 H15A 108.1 . .
C16 C15 H15A 108.1 . .
C15 C16 H16A 109.5 . .
C15 C16 H16B 109.5 . .
H16A C16 H16B 109.5 . .
C15 C16 H16C 109.5 . .
H16A C16 H16C 109.5 . .
H16B C16 H16C 109.5 . .
N2 C17 C15 106.4(3) . .
N2 C17 C18 110.7(3) . .
C15 C17 C18 116.5(3) . .
N2 C17 H17A 107.6 . .
C15 C17 H17A 107.6 . .
C18 C17 H17A 107.6 . .
C19 C18 C20 111.8(4) . .
C19 C18 C17 113.7(4) . .
C20 C18 C17 112.4(4) . .
C19 C18 H18A 106.1 . .
C20 C18 H18A 106.1 . .
C17 C18 H18A 106.1 . .
C18 C19 H19A 109.5 . .
C18 C19 H19B 109.5 . .
H19A C19 H19B 109.5 . .
C18 C19 H19C 109.5 . .
H19A C19 H19C 109.5 . .
H19B C19 H19C 109.5 . .
C18 C20 H20A 109.5 . .
C18 C20 H20B 109.5 . .
H20A C20 H20B 109.5 . .
C18 C20 H20C 109.5 . .
H20A C20 H20C 109.5 . .
H20B C20 H20C 109.5 . .
N2 C21 C22 111.9(3) . .
N2 C21 C26 111.4(3) . .
C22 C21 C26 110.3(3) . .
N2 C21 H21A 107.7 . .
C22 C21 H21A 107.7 . .
C26 C21 H21A 107.7 . .
C21 C22 C23 109.8(3) . .
C21 C22 H22A 109.7 . .
C23 C22 H22A 109.7 . .
C21 C22 H22B 109.7 . .
C23 C22 H22B 109.7 . .
H22A C22 H22B 108.2 . .
C24 C23 C22 111.5(4) . .
C24 C23 H23A 109.3 . .
C22 C23 H23A 109.3 . .
C24 C23 H23B 109.3 . .
C22 C23 H23B 109.3 . .
H23A C23 H23B 108.0 . .
F4 C24 F3 104.5(3) . .
F4 C24 C23 109.2(4) . .
F3 C24 C23 108.8(4) . .
F4 C24 C25 109.7(4) . .
F3 C24 C25 109.0(4) . .
C23 C24 C25 115.2(4) . .
C24 C25 C26 111.2(4) . .
C24 C25 H25A 109.4 . .
C26 C25 H25A 109.4 . .
C24 C25 H25B 109.4 . .
C26 C25 H25B 109.4 . .
H25A C25 H25B 108.0 . .
C21 C26 C25 109.4(3) . .
C21 C26 H26A 109.8 . .
C25 C26 H26A 109.8 . .
C21 C26 H26B 109.8 . .
C25 C26 H26B 109.8 . .
H26A C26 H26B 108.2 . .
O1 C27 O2 126.9(4) . .
O1 C27 C28 118.1(4) . .
O2 C27 C28 115.0(4) . .
C27 C28 H28A 109.5 . .
C27 C28 H28B 109.5 . .
H28A C28 H28B 109.5 . .
C27 C28 H28C 109.5 . .
H28A C28 H28C 109.5 . .
H28B C28 H28C 109.5 . .
O3 C29 O4 126.2(3) . .
O3 C29 C30 118.3(4) . .
O4 C29 C30 115.5(4) . .
C29 C30 H30A 109.5 . .
C29 C30 H30B 109.5 . .
H30A C30 H30B 109.5 . .
C29 C30 H30C 109.5 . .
H30A C30 H30C 109.5 . .
H30B C30 H30C 109.5 . .
O6 C31 O5 125.9(3) . .
O6 C31 C32 118.3(4) . .
O5 C31 C32 115.9(4) . .
C31 C32 H32A 109.5 . .
C31 C32 H32B 109.5 . .
H32A C32 H32B 109.5 . .
C31 C32 H32C 109.5 . .
H32A C32 H32C 109.5 . .
H32B C32 H32C 109.5 . .
O8 C33 O7 126.9(3) . .
O8 C33 C34 117.5(3) . .
O7 C33 C34 115.6(3) . .
C33 C34 H34A 109.5 . .
C33 C34 H34B 109.5 . .
H34A C34 H34B 109.5 . .
C33 C34 H34C 109.5 . .
H34A C34 H34C 109.5 . .
H34B C34 H34C 109.5 . .
Cl2 C100 Cl1 111.0(3) . .
Cl2 C100 H101 109.4 . .
Cl1 C100 H101 109.4 . .
Cl2 C100 H102 109.4 . .
Cl1 C100 H102 109.4 . .
H101 C100 H102 108.0 . .
Cl4 C101 Cl3 116.8(4) . .
Cl4 C101 H103 108.1 . .
Cl3 C101 H103 108.1 . .
Cl4 C101 H104 108.1 . .
Cl3 C101 H104 108.1 . .
H103 C101 H104 107.3 . .
C103 C103 Cl5 69.6(16) 2_767 2_767
C103 C103 Cl5 64.8(14) 2_767 .
Cl5 C103 Cl5 134(2) 2_767 .
C103 C103 H105 129.7 2_767 .
Cl5 C103 H105 104.9 2_767 .
Cl5 C103 H105 103.8 . .
C103 C103 H106 123.9 2_767 .
Cl5 C103 H106 102.3 2_767 .
Cl5 C103 H106 102.6 . .
H105 C103 H106 106.4 . .
C103 Cl5 C103 46(2) 2_767 .

loop_
_geom_bond_atom_site_label_1
_geom_bond_atom_site_label_2
_geom_bond_distance
_geom_bond_site_symmetry_2
Pd1 C1 1.980(4) .
Pd1 O1 2.073(3) .
Pd1 N1 2.074(3) .
Pd1 O3 2.200(3) .
Pd1 Pd2 2.8182(4) .
Pd2 O4 2.010(3) .
Pd2 O7 2.016(2) .
Pd2 O2 2.018(3) .
Pd2 O5 2.022(3) .
Pd2 Pd3 2.8333(4) .
Pd3 C14 1.976(4) .
Pd3 O8 2.074(3) .
Pd3 N2 2.078(3) .
Pd3 O6 2.188(3) .
O1 C27 1.251(5) .
O2 C27 1.268(5) .
O3 C29 1.236(5) .
O4 C29 1.269(5) .
O5 C31 1.279(4) .
O6 C31 1.238(5) .
O7 C33 1.272(4) .
O8 C33 1.251(5) .
F1 C11 1.392(5) .
F2 C11 1.382(5) .
F3 C24 1.383(5) .
F4 C24 1.382(5) .
N1 C8 1.498(4) .
N1 C4 1.507(5) .
N1 H1 1.0000 .
N2 C21 1.499(4) .
N2 C17 1.510(4) .
N2 H2 1.0000 .
C1 C2 1.517(6) .
C1 H1A 0.9900 .
C1 H1B 0.9900 .
C2 C4 1.525(5) .
C2 C3 1.526(6) .
C2 H2A 1.0000 .
C3 H3A 0.9800 .
C3 H3B 0.9800 .
C3 H3C 0.9800 .
C4 C5 1.545(6) .
C4 H4A 1.0000 .
C5 C7 1.520(6) .
C5 C6 1.529(6) .
C5 H5A 1.0000 .
C6 H6A 0.9800 .
C6 H6B 0.9800 .
C6 H6C 0.9800 .
C7 H7A 0.9800 .
C7 H7B 0.9800 .
C7 H7C 0.9800 .
C8 C13 1.518(5) .
C8 C9 1.522(5) .
C8 H8A 1.0000 .
C9 C10 1.529(5) .
C9 H9A 0.9900 .
C9 H9B 0.9900 .
C10 C11 1.484(7) .
C10 H10A 0.9900 .
C10 H10B 0.9900 .
C11 C12 1.496(7) .
C12 C13 1.530(6) .
C12 H12A 0.9900 .
C12 H12B 0.9900 .
C13 H13A 0.9900 .
C13 H13B 0.9900 .
C14 C15 1.519(6) .
C14 H14A 0.9900 .
C14 H14B 0.9900 .
C15 C17 1.526(6) .
C15 C16 1.532(6) .
C15 H15A 1.0000 .
C16 H16A 0.9800 .
C16 H16B 0.9800 .
C16 H16C 0.9800 .
C17 C18 1.541(6) .
C17 H17A 1.0000 .
C18 C19 1.525(7) .
C18 C20 1.540(6) .
C18 H18A 1.0000 .
C19 H19A 0.9800 .
C19 H19B 0.9800 .
C19 H19C 0.9800 .
C20 H20A 0.9800 .
C20 H20B 0.9800 .
C20 H20C 0.9800 .
C21 C22 1.522(5) .
C21 C26 1.523(5) .
C21 H21A 1.0000 .
C22 C23 1.523(6) .
C22 H22A 0.9900 .
C22 H22B 0.9900 .
C23 C24 1.488(7) .
C23 H23A 0.9900 .
C23 H23B 0.9900 .
C24 C25 1.497(7) .
C25 C26 1.533(6) .
C25 H25A 0.9900 .
C25 H25B 0.9900 .
C26 H26A 0.9900 .
C26 H26B 0.9900 .
C27 C28 1.505(5) .
C28 H28A 0.9800 .
C28 H28B 0.9800 .
C28 H28C 0.9800 .
C29 C30 1.514(5) .
C30 H30A 0.9800 .
C30 H30B 0.9800 .
C30 H30C 0.9800 .
C31 C32 1.496(5) .
C32 H32A 0.9800 .
C32 H32B 0.9800 .
C32 H32C 0.9800 .
C33 C34 1.503(5) .
C34 H34A 0.9800 .
C34 H34B 0.9800 .
C34 H34C 0.9800 .
C100 Cl2 1.740(6) .
C100 Cl1 1.747(5) .
C100 H101 0.9900 .
C100 H102 0.9900 .
C101 Cl4 1.667(8) .
C101 Cl3 1.724(8) .
C101 H103 0.9900 .
C101 H104 0.9900 .
C103 C103 1.27(6) 2_767
C103 Cl5 1.612(17) 2_767
C103 Cl5 1.670(17) .
C103 H105 0.9601 .
C103 H106 0.9600 .
Cl5 C103 1.612(17) 2_767

loop_
_geom_torsion_atom_site_label_1
_geom_torsion_atom_site_label_2
_geom_torsion_atom_site_label_3
_geom_torsion_atom_site_label_4
_geom_torsion
_geom_torsion_site_symmetry_1
_geom_torsion_site_symmetry_4
Pd1 C1 C2 C4 48.8(4) . .
Pd1 C1 C2 C3 175.3(3) . .
C8 N1 C4 C2 161.7(3) . .
Pd1 N1 C4 C2 26.3(4) . .
C8 N1 C4 C5 -69.2(4) . .
Pd1 N1 C4 C5 155.4(3) . .
C1 C2 C4 N1 -47.6(4) . .
C3 C2 C4 N1 -172.3(4) . .
C1 C2 C4 C5 -172.7(3) . .
C3 C2 C4 C5 62.7(5) . .
N1 C4 C5 C7 146.9(4) . .
C2 C4 C5 C7 -90.5(5) . .
N1 C4 C5 C6 -85.1(4) . .
C2 C4 C5 C6 37.5(5) . .
C4 N1 C8 C13 136.7(3) . .
Pd1 N1 C8 C13 -90.6(3) . .
C4 N1 C8 C9 -99.5(4) . .
Pd1 N1 C8 C9 33.2(4) . .
N1 C8 C9 C10 177.6(3) . .
C13 C8 C9 C10 -58.9(4) . .
C8 C9 C10 C11 54.6(5) . .
C9 C10 C11 F2 70.0(4) . .
C9 C10 C11 F1 -176.1(3) . .
C9 C10 C11 C12 -52.8(5) . .
F2 C11 C12 C13 -71.0(5) . .
F1 C11 C12 C13 175.7(4) . .
C10 C11 C12 C13 52.5(5) . .
N1 C8 C13 C12 -177.4(3) . .
C9 C8 C13 C12 58.4(4) . .
C11 C12 C13 C8 -53.7(5) . .
Pd3 C14 C15 C17 49.6(4) . .
Pd3 C14 C15 C16 175.0(3) . .
C21 N2 C17 C15 160.5(3) . .
Pd3 N2 C17 C15 26.9(4) . .
C21 N2 C17 C18 -72.0(4) . .
Pd3 N2 C17 C18 154.4(3) . .
C14 C15 C17 N2 -48.6(4) . .
C16 C15 C17 N2 -171.6(4) . .
C14 C15 C17 C18 -172.6(3) . .
C16 C15 C17 C18 64.4(5) . .
N2 C17 C18 C19 -80.6(4) . .
C15 C17 C18 C19 41.2(5) . .
N2 C17 C18 C20 151.1(4) . .
C15 C17 C18 C20 -87.1(5) . .
C17 N2 C21 C22 -93.9(4) . .
Pd3 N2 C21 C22 36.9(4) . .
C17 N2 C21 C26 142.1(3) . .
Pd3 N2 C21 C26 -87.1(3) . .
N2 C21 C22 C23 175.2(3) . .
C26 C21 C22 C23 -60.1(4) . .
C21 C22 C23 C24 54.4(5) . .
C22 C23 C24 F4 -175.0(3) . .
C22 C23 C24 F3 71.6(5) . .
C22 C23 C24 C25 -51.1(5) . .
F4 C24 C25 C26 174.7(4) . .
F3 C24 C25 C26 -71.5(5) . .
C23 C24 C25 C26 51.0(5) . .
N2 C21 C26 C25 -175.1(3) . .
C22 C21 C26 C25 60.0(4) . .
C24 C25 C26 C21 -54.2(5) . .
Pd1 O1 C27 O2 0.6(6) . .
Pd1 O1 C27 C28 -178.3(3) . .
Pd2 O2 C27 O1 -3.6(6) . .
Pd2 O2 C27 C28 175.3(3) . .
Pd1 O3 C29 O4 -5.1(6) . .
Pd1 O3 C29 C30 175.4(3) . .
Pd2 O4 C29 O3 3.1(5) . .
Pd2 O4 C29 C30 -177.4(3) . .
Pd3 O6 C31 O5 -8.2(5) . .
Pd3 O6 C31 C32 172.4(3) . .
Pd2 O5 C31 O6 -3.3(5) . .
Pd2 O5 C31 C32 176.1(3) . .
Pd3 O8 C33 O7 -8.5(6) . .
Pd3 O8 C33 C34 170.3(3) . .
Pd2 O7 C33 O8 -3.6(5) . .
Pd2 O7 C33 C34 177.6(3) . .
Cl5 C103 Cl5 C103 0.000(10) 2_767 2_767
